data_1100250
loop_
_publ_author_name
K.Harms

_journal_name_full 'Private Communication'
_journal_year 2002
_chemical_formula_moiety
;
C28 H50 O8
;
_chemical_formula_sum 'C28 H50 O8'
_chemical_name_systematic
;
2,2,2',2',2'',2'',2''',2''',5,5',5'',5'''-Dodecamethyl-4,4':6',4'':6'',4'''-qu
ater-1,3-dioxane
;
_space_group_IT_number 19
_symmetry_cell_setting orthorhombic
_symmetry_Int_Tables_number 19
_symmetry_space_group_name_Hall 'P 2ac 2ab'
_symmetry_space_group_name_H-M 'P 21 21 21'
_cell_angle_alpha 90
_cell_angle_beta 90
_cell_angle_gamma 90
_cell_formula_units_Z 4
_cell_length_a 10.0153(10)
_cell_length_b 16.3832(16)
_cell_length_c 17.871(2)
_cell_volume 2932.321
_diffrn_ambient_temperature 193
_exptl_crystal_colour colorless.
_exptl_crystal_density_diffrn 1.166
_exptl_crystal_description nugget
_refine_ls_R_factor_gt 6.84
_refine_ls_wR_factor_gt 6.84
_cod_database_code 1100250

loop_
_symmetry_equiv_pos_site_id
_symmetry_equiv_pos_as_xyz
1 x,y,z
2 1/2-x,-y,1/2+z
3 -x,1/2+y,1/2-z
4 1/2+x,1/2-y,-z

loop_
_atom_site_label
_atom_site_type_symbol
_atom_site_fract_x
_atom_site_fract_y
_atom_site_fract_z
C1 C 0.2375(7) 0.9263(4) 0.7912(4)
O1 O 0.2853(4) 0.8660(3) 0.8402(2)
C2 C 0.4256(6) 0.8708(4) 0.8560(4)
H1 H 0.47540 0.86360 0.80790
C3 C 0.4589(7) 0.9551(4) 0.8873(4)
H2 H 0.41440 0.96170 0.93700
C4 C 0.4027(9) 1.0178(4) 0.8332(4)
H3 H 0.41650 1.07310 0.85410
H4 H 0.45220 1.01440 0.78540
O2 O 0.2650(5) 1.0059(3) 0.8193(3)
C5 C 0.4401(6) 0.7588(4) 1.0351(3)
O3 O 0.4052(4) 0.8156(2) 0.9800(2)
C6 C 0.4631(6) 0.8020(4) 0.9076(3)
H5 H 0.56230 0.80290 0.91360
C7 C 0.4244(6) 0.7171(4) 0.8799(3)
H6 H 0.32510 0.71470 0.87440
C8 C 0.4675(6) 0.6555(4) 0.9417(3)
H7 H 0.56660 0.65930 0.94730
C9 C 0.2854(8) 0.9156(4) 0.7124(3)
H8 H 0.38320 0.91640 0.71150
H9 H 0.25090 0.96020 0.68130
H10 H 0.25340 0.86330 0.69280
O4 O 0.4089(4) 0.6777(2) 1.0111(2)
C10 C 0.0836(7) 0.9174(5) 0.7940(4)
H11 H 0.05250 0.92510 0.84550
H12 H 0.05830 0.86290 0.77660
H13 H 0.04260 0.95870 0.76160
C11 C 0.2417(6) 0.4844(4) 0.8918(4)
O5 O 0.2886(4) 0.5633(3) 0.9102(2)
C12 C 0.4327(6) 0.5670(4) 0.9239(3)
H14 H 0.48040 0.55070 0.87710
C13 C 0.4700(6) 0.5067(4) 0.9863(4)
H15 H 0.42250 0.52190 1.03350
C14 C 0.4238(7) 0.4236(4) 0.9607(4)
H16 H 0.46940 0.41130 0.91220
O6 O 0.2801(4) 0.4260(3) 0.9465(2)
C15 C 0.4272(8) 0.3132(5) 1.1406(4)
O7 O 0.4032(4) 0.3739(3) 1.0857(2)
C16 C 0.4512(7) 0.3536(4) 1.0134(4)
H17 H 0.55000 0.34570 1.01670
C17 C 0.3876(9) 0.2724(4) 0.9868(4)
H18 H 0.28890 0.28030 0.98210
C18 C 0.4143(10) 0.2104(4) 1.0477(5)
H19 H 0.36700 0.15910 1.03550
H20 H 0.51110 0.19850 1.04940
O8 O 0.3723(6) 0.2381(3) 1.1189(3)
C19 C 0.6082(7) 0.9668(4) 0.8967(4)
H21 H 0.62730 1.02470 0.90540
H22 H 0.65420 0.94870 0.85130
H23 H 0.63950 0.93470 0.93950
C20 C 0.3539(7) 0.7755(4) 1.1028(4)
H24 H 0.25990 0.76690 1.08990
H25 H 0.36690 0.83200 1.11910
H26 H 0.37910 0.73830 1.14340
C21 C 0.5900(6) 0.7651(4) 1.0571(4)
H27 H 0.64560 0.74980 1.01420
H28 H 0.60840 0.72830 1.09900
H29 H 0.61050 0.82140 1.07190
C22 C 0.4880(7) 0.6958(4) 0.8049(3)
H30 H 0.45110 0.73120 0.76580
H31 H 0.46910 0.63870 0.79270
H32 H 0.58480 0.70390 0.80790
C23 C 0.0893(6) 0.4900(4) 0.8964(4)
H33 H 0.06270 0.50130 0.94820
H34 H 0.04990 0.43820 0.88020
H35 H 0.05780 0.53420 0.86390
C24 C 0.2871(7) 0.4584(4) 0.8141(3)
H36 H 0.38480 0.45530 0.81290
H37 H 0.25630 0.49840 0.77720
H38 H 0.24950 0.40470 0.80230
C25 C 0.6201(6) 0.5066(4) 0.9999(4)
H39 H 0.64220 0.46530 1.03760
H40 H 0.64810 0.56050 1.01780
H41 H 0.66660 0.49390 0.95310
C26 C 0.3534(10) 0.3396(5) 1.2097(5)
H42 H 0.25940 0.34910 1.19730
H43 H 0.39300 0.39000 1.22900
H44 H 0.35970 0.29670 1.24780
C27 C 0.5782(8) 0.3060(5) 1.1592(5)
H45 H 0.62700 0.28860 1.11450
H46 H 0.59090 0.26580 1.19910
H47 H 0.61190 0.35920 1.17580
C28 C 0.4422(13) 0.2439(6) 0.9124(5)
H48 H 0.40690 0.18950 0.90100
H49 H 0.53980 0.24160 0.91490
H50 H 0.41510 0.28220 0.87310

loop_
_atom_type_symbol
_atom_type_radius_bond
C 0.68
H 0.23
O 0.68
